data_4101641
loop_
_publ_author_name
'Greenwood, Bennett P.'
'Rowe, Gerard T.'
'Chen, Chun-Hsing'
'Foxman, Bruce M.'
'Thomas, Christine M.'

_publ_section_title
;
 Metal-metal multiple bonds in early/late heterobimetallics support
 unusual trigonal monopyramidal geometries at both Zr and Co.
;
_journal_issue 1
_journal_name_full 'Journal of the American Chemical Society'
_journal_page_first 44
_journal_page_last 45
_journal_paper_doi 10.1021/ja909310t
_journal_volume 132
_journal_year 2010
_chemical_absolute_configuration ad
_chemical_formula_moiety 'C27 H63 Co1 N5 P3 Zr1'
_chemical_formula_sum 'C27 H63 Co N5 P3 Zr'
_chemical_formula_weight 700.91
_space_group_IT_number 158
_symmetry_cell_setting trigonal
_symmetry_space_group_name_Hall 'P 3 -2"c'
_symmetry_space_group_name_H-M 'P 3 c 1'
_atom_sites_solution_hydrogens geom
_atom_sites_solution_primary direct
_audit_creation_date 09-12-01
_audit_creation_method CRYSTALS_ver_12.87
_cell_angle_alpha 90
_cell_angle_beta 90
_cell_angle_gamma 120
_cell_formula_units_Z 6
_cell_length_a 18.2757(6)
_cell_length_b 18.2757(6)
_cell_length_c 18.1771(6)
_cell_measurement_reflns_used 8026
_cell_measurement_temperature 120
_cell_measurement_theta_max 26
_cell_measurement_theta_min 3
_cell_volume 5257.8(3)
_computing_cell_refinement 'Apex2 (Bruker AXS, 2006)'
_computing_data_collection 'Apex2 (Bruker AXS, 2006)'
_computing_data_reduction 'Apex2 (Bruker AXS, 2006)'
_computing_molecular_graphics 'CAMERON (Watkin et al., 1996)'
_computing_publication_material 'CRYSTALS (Betteridge et al., 2003)'
_computing_structure_refinement 'CRYSTALS (Betteridge et al., 2003)'
_computing_structure_solution 'SIR92 (Altomare et al., 1994)'
_diffrn_ambient_temperature 120
_diffrn_measured_fraction_theta_full 1.000
_diffrn_measured_fraction_theta_max 1.000
_diffrn_measurement_device 'Bruker Kappa Apex2'
_diffrn_measurement_device_type Area
_diffrn_measurement_method '\f & \w scans'
_diffrn_radiation_monochromator graphite
_diffrn_radiation_type 'Mo K\a'
_diffrn_radiation_wavelength 0.71073
_diffrn_reflns_av_R_equivalents 0.078
_diffrn_reflns_limit_h_max 25
_diffrn_reflns_limit_h_min -25
_diffrn_reflns_limit_k_max 25
_diffrn_reflns_limit_k_min -25
_diffrn_reflns_limit_l_max 25
_diffrn_reflns_limit_l_min -25
_diffrn_reflns_number 65308
_diffrn_reflns_theta_full 30.001
_diffrn_reflns_theta_max 30.001
_diffrn_reflns_theta_min 1.287
_diffrn_standards_number 0
_exptl_absorpt_coefficient_mu 0.931
_exptl_absorpt_correction_T_max 0.89
_exptl_absorpt_correction_T_min 0.89
_exptl_absorpt_correction_type multi-scan
_exptl_absorpt_process_details 'DENZO/SCALEPACK (Otwinowski & Minor, 1997)'
_exptl_crystal_colour red
_exptl_crystal_density_diffrn 1.328
_exptl_crystal_density_method 'not measured'
_exptl_crystal_description prism
_exptl_crystal_F_000 2232.000
_exptl_crystal_size_max 0.127
_exptl_crystal_size_mid 0.126
_exptl_crystal_size_min 0.120
_refine_diff_density_max 2.10
_refine_diff_density_min -1.96
_refine_ls_abs_structure_details 'Flack (1983), 0 Friedel-pairs'
_refine_ls_abs_structure_Flack 0.131(17)
_refine_ls_extinction_method None
_refine_ls_goodness_of_fit_ref 1.0000
_refine_ls_hydrogen_treatment none
_refine_ls_matrix_type full
_refine_ls_number_parameters 354
_refine_ls_number_reflns 10237
_refine_ls_number_restraints 1
_refine_ls_R_factor_all 0.0771
_refine_ls_R_factor_gt 0.0402
_refine_ls_shift/su_max 0.0096076
_refine_ls_shift/su_mean 0.0023980
_refine_ls_structure_factor_coef Fsqd
_refine_ls_weighting_details
;
 Method= Modified Sheldrick 
 w=1/[\s^2^(F^2^) + ( 0.04P)^2^ + 2.42P] 
 ,where P=(max(Fo^2^,0) + 2Fc^2^)/3 
;
_refine_ls_weighting_scheme calc
_refine_ls_wR_factor_all 0.0915
_refine_ls_wR_factor_gt 0.0829
_refine_ls_wR_factor_ref 0.0915
_reflns_limit_h_max 0
_reflns_limit_h_min -22
_reflns_limit_k_max 25
_reflns_limit_k_min 0
_reflns_limit_l_max 25
_reflns_limit_l_min -25
_reflns_number_gt 6277
_reflns_number_total 10237
_reflns_threshold_expression I>2.0\s(I)
_oxford_diffrn_Wilson_B_factor 1.75
_oxford_diffrn_Wilson_scale 255.84
_oxford_refine_ls_r_factor_ref 0.0771
_oxford_refine_ls_scale 0.054716(5)
_oxford_reflns_number_all 10237
_oxford_reflns_threshold_expression_ref I>-10.0\s(I)
_oxford_structure_analysis_title 'BGI_119_0m in P-3c1'
_cod_data_source_file ja909310t_si_002.cif
_cod_data_source_block 5
_cod_original_sg_symbol_H-M 'P 3 c 1 '
_cod_original_formula_sum 'C27 H63 Co1 N5 P3 Zr1'
_cod_database_code 4101641

loop_
_symmetry_equiv_pos_as_xyz
x,y,z
-x+y,-x,z
-y,x-y,z
x,x-y,z+1/2
-x+y,y,z+1/2
-y,-x,z+1/2

loop_
_atom_site_label
_atom_site_type_symbol
_atom_site_fract_x
_atom_site_fract_y
_atom_site_fract_z
_atom_site_U_iso_or_equiv
_atom_site_occupancy
_atom_site_adp_type
_atom_site_refinement_flags_posn
_atom_site_refinement_flags_adp
_atom_site_refinement_flags_occupancy
_atom_site_disorder_assembly
_atom_site_disorder_group
_oxford_atom_site_special_shape
_atom_site_attached_hydrogens
Zr1 Zr 0.3333 0.6667 0.28211(4) 0.0227 1.0000 Uani S T . . . . .
Zr2 Zr 0.6667 0.3333 0.22423(5) 0.0180 1.0000 Uani S T . . . . .
Zr3 Zr 0.0000 0.0000 0.22628(5) 0.0195 1.0000 Uani S T . . . . .
Co1 Co 0.3333 0.6667 0.41069(6) 0.0248 1.0000 Uani S T . . . . .
Co2 Co 0.6667 0.3333 0.09604(6) 0.0188 1.0000 Uani S T . . . . .
Co3 Co 0.0000 0.0000 0.35373(5) 0.0171 1.0000 Uani S T . . . . .
P1 P 0.36939(6) 0.57085(6) 0.37558(6) 0.0240 1.0000 Uani . . . . . . .
P2 P 0.53010(6) 0.27706(5) 0.13084(6) 0.0204 1.0000 Uani . . . . . . .
P3 P 0.12910(6) 0.02588(7) 0.32047(6) 0.0252 1.0000 Uani . . . . . . .
N1 N 0.3625(2) 0.56850(19) 0.28379(16) 0.0258 1.0000 Uani . . . . . . .
N2 N 0.53432(17) 0.28040(17) 0.22367(16) 0.0219 1.0000 Uani . . . . . . .
N3 N 0.11967(19) 0.0073(2) 0.22868(15) 0.0268 1.0000 Uani . . . . . . .
N11 N 0.3333 0.6667 0.5097(3) 0.0253 1.0000 Uani S T . . . . .
N12 N 0.3333 0.6667 0.5744(3) 0.0430 1.0000 Uani S T . . . . .
N21 N 0.6667 0.3333 -0.0049(3) 0.0243 1.0000 Uani S T . . . . .
N22 N 0.6667 0.3333 -0.0650(3) 0.0251 1.0000 Uani S T . . . . .
N31 N 0.0000 0.0000 0.4563(3) 0.0230 1.0000 Uani S T . . . . .
N32 N 0.0000 0.0000 0.5147(4) 0.0353 1.0000 Uani S T . . . . .
C1 C 0.3754(3) 0.5153(3) 0.2298(2) 0.0323 1.0000 Uani . . . . . . .
C2 C 0.3016(3) 0.4745(3) 0.1769(2) 0.0395 1.0000 Uani . . . . . . .
C3 C 0.4572(3) 0.5685(3) 0.1884(2) 0.0494 1.0000 Uani . . . . . . .
C4 C 0.4801(2) 0.5984(2) 0.3976(2) 0.0291 1.0000 Uani . . . . . . .
C5 C 0.5078(3) 0.5339(3) 0.3784(2) 0.0395 1.0000 Uani . . . . . . .
C6 C 0.5057(3) 0.6289(3) 0.47707(19) 0.0321 1.0000 Uani . . . . . . .
C7 C 0.3038(4) 0.4610(3) 0.4101(3) 0.0661 1.0000 Uani . . . . . . .
C8 C 0.3122(3) 0.4524(3) 0.4916(2) 0.0568 1.0000 Uani . . . . . . .
C9 C 0.4915(4) 0.3612(4) 0.0214(3) 0.0805 1.0000 Uani . . . . . . .
C20 C 0.4649(2) 0.2563(2) 0.27555(19) 0.0249 1.0000 Uani . . . . . . .
C21 C 0.4698(2) 0.2019(3) 0.3366(2) 0.0338 1.0000 Uani . . . . . . .
C22 C 0.4691(3) 0.3350(3) 0.3089(2) 0.0382 1.0000 Uani . . . . . . .
C23 C 0.4785(2) 0.3388(3) 0.1005(2) 0.0276 1.0000 Uani . . . . . . .
C25 C 0.3859(2) 0.3053(3) 0.1199(2) 0.0382 1.0000 Uani . . . . . . .
C26 C 0.4465(3) 0.1683(3) 0.1063(2) 0.0371 1.0000 Uani . . . . . . .
C27 C 0.4447(3) 0.0992(3) 0.1498(3) 0.0511 1.0000 Uani . . . . . . .
C30 C 0.1865(3) 0.0130(3) 0.1798(2) 0.0414 1.0000 Uani . . . . . . .
C31 C 0.1832(3) 0.0515(3) 0.1065(2) 0.0487 1.0000 Uani . . . . . . .
C32 C 0.1744(4) -0.0747(4) 0.1662(3) 0.0680 1.0000 Uani . . . . . . .
C33 C 0.2245(2) 0.1320(3) 0.3287(2) 0.0359 1.0000 Uani . . . . . . .
C34 C 0.2230(3) 0.1939(3) 0.2736(2) 0.0440 1.0000 Uani . . . . . . .
C35 C 0.2361(3) 0.1670(3) 0.4070(2) 0.0499 1.0000 Uani . . . . . . .
C36 C 0.1666(3) -0.0416(3) 0.3652(2) 0.0401 1.0000 Uani . . . . . . .
C37 C 0.1522(3) -0.0509(3) 0.4483(2) 0.0425 1.0000 Uani . . . . . . .
C38 C 0.2583(3) -0.0195(4) 0.3502(3) 0.0643 1.0000 Uani . . . . . . .
C260 C 0.2847(5) 0.3887(4) 0.3714(4) 0.0296 0.549(9) Uani . . P 1 1 . .
C261 C 0.2288(6) 0.4058(6) 0.3733(5) 0.0371 0.451(9) Uani . . P 1 2 . .
C270 C 0.4658(15) 0.1473(8) 0.0228(6) 0.0407 0.43(3) Uani . . P 2 1 . .
C271 C 0.4279(9) 0.1564(6) 0.0269(5) 0.0347 0.57(3) Uani . . P 2 2 . .
H11 H 0.3791 0.4720 0.2555 0.0388 1.0000 Uiso R . . . . . .
H21 H 0.2507 0.4415 0.2036 0.0472 1.0000 Uiso R . . . . . .
H22 H 0.3099 0.4394 0.1435 0.0472 1.0000 Uiso R . . . . . .
H23 H 0.2978 0.5173 0.1503 0.0472 1.0000 Uiso R . . . . . .
H31 H 0.5029 0.5936 0.2222 0.0588 1.0000 Uiso R . . . . . .
H32 H 0.4659 0.5336 0.1550 0.0588 1.0000 Uiso R . . . . . .
H33 H 0.4539 0.6116 0.1619 0.0588 1.0000 Uiso R . . . . . .
H41 H 0.5147 0.6463 0.3680 0.0347 1.0000 Uiso R . . . . . .
H51 H 0.4920 0.5152 0.3292 0.0470 1.0000 Uiso R . . . . . .
H52 H 0.4809 0.4870 0.4109 0.0470 1.0000 Uiso R . . . . . .
H53 H 0.5673 0.5594 0.3834 0.0470 1.0000 Uiso R . . . . . .
H61 H 0.4889 0.6689 0.4889 0.0385 1.0000 Uiso R . . . . . .
H62 H 0.4789 0.5820 0.5095 0.0385 1.0000 Uiso R . . . . . .
H63 H 0.5653 0.6544 0.4820 0.0385 1.0000 Uiso R . . . . . .
H71 H 0.3375 0.4388 0.3934 0.0781 0.451(9) Uiso R . P 1 2 . .
H72 H 0.2496 0.4572 0.4091 0.0781 0.549(9) Uiso . . P 1 1 . .
H81 H 0.2770 0.3951 0.5057 0.0674 1.0000 Uiso R . . . . . .
H82 H 0.2954 0.4869 0.5174 0.0674 1.0000 Uiso R . . . . . .
H83 H 0.3693 0.4698 0.5031 0.0674 1.0000 Uiso R . . . . . .
H91 H 0.5491 0.3823 0.0090 0.1093 1.0000 Uiso R . . . . . .
H92 H 0.4568 0.3124 -0.0072 0.1093 1.0000 Uiso R . . . . . .
H93 H 0.4768 0.4034 0.0117 0.1093 1.0000 Uiso R . . . . . .
H201 H 0.4127 0.2247 0.2504 0.0299 1.0000 Uiso R . . . . . .
H211 H 0.4669 0.1528 0.3158 0.0402 1.0000 Uiso R . . . . . .
H212 H 0.4242 0.1857 0.3698 0.0402 1.0000 Uiso R . . . . . .
H213 H 0.5218 0.2334 0.3622 0.0402 1.0000 Uiso R . . . . . .
H221 H 0.4657 0.3685 0.2706 0.0462 1.0000 Uiso R . . . . . .
H222 H 0.4235 0.3190 0.3421 0.0462 1.0000 Uiso R . . . . . .
H223 H 0.5211 0.3667 0.3344 0.0462 1.0000 Uiso R . . . . . .
H232 H 0.5094 0.3930 0.1235 0.0332 1.0000 Uiso . . . . . . .
H251 H 0.3689 0.3432 0.1016 0.0459 1.0000 Uiso R . . . . . .
H252 H 0.3525 0.2514 0.0979 0.0459 1.0000 Uiso R . . . . . .
H253 H 0.3786 0.3004 0.1718 0.0459 1.0000 Uiso R . . . . . .
H261 H 0.3977 0.1682 0.1250 0.0446 0.57(3) Uiso R . P 2 2 . .
H262 H 0.3927 0.1643 0.1081 0.0446 0.43(3) Uiso R . P 2 1 . .
H271 H 0.3998 0.0465 0.1330 0.0606 1.0000 Uiso R . . . . . .
H272 H 0.4968 0.1002 0.1440 0.0606 1.0000 Uiso R . . . . . .
H273 H 0.4363 0.1063 0.2003 0.0606 1.0000 Uiso R . . . . . .
H302 H 0.2400 0.0478 0.2021 0.0508 1.0000 Uiso R . . . . . .
H311 H 0.1910 0.1063 0.1146 0.0587 1.0000 Uiso R . . . . . .
H312 H 0.1297 0.0167 0.0843 0.0587 1.0000 Uiso R . . . . . .
H313 H 0.2265 0.0555 0.0749 0.0587 1.0000 Uiso R . . . . . .
H321 H 0.1769 -0.0990 0.2117 0.0819 1.0000 Uiso R . . . . . .
H322 H 0.1209 -0.1094 0.1439 0.0819 1.0000 Uiso R . . . . . .
H323 H 0.2177 -0.0706 0.1345 0.0819 1.0000 Uiso R . . . . . .
H331 H 0.2722 0.1263 0.3175 0.0434 1.0000 Uiso R . . . . . .
H341 H 0.2159 0.1714 0.2253 0.0515 1.0000 Uiso R . . . . . .
H342 H 0.1773 0.2030 0.2849 0.0515 1.0000 Uiso R . . . . . .
H343 H 0.2747 0.2460 0.2763 0.0515 1.0000 Uiso R . . . . . .
H351 H 0.2369 0.1274 0.4404 0.0600 1.0000 Uiso R . . . . . .
H352 H 0.1905 0.1759 0.4189 0.0600 1.0000 Uiso R . . . . . .
H353 H 0.2878 0.2190 0.4103 0.0600 1.0000 Uiso R . . . . . .
H361 H 0.1322 -0.0966 0.3454 0.0483 1.0000 Uiso R . . . . . .
H371 H 0.0959 -0.0645 0.4589 0.0511 1.0000 Uiso R . . . . . .
H372 H 0.1906 0.0006 0.4719 0.0511 1.0000 Uiso R . . . . . .
H373 H 0.1612 -0.0949 0.4657 0.0511 1.0000 Uiso R . . . . . .
H381 H 0.2688 -0.0132 0.2988 0.0770 1.0000 Uiso R . . . . . .
H382 H 0.2960 0.0319 0.3745 0.0770 1.0000 Uiso R . . . . . .
H383 H 0.2665 -0.0636 0.3683 0.0770 1.0000 Uiso R . . . . . .
H2601 H 0.2501 0.3405 0.4007 0.0333 0.549(9) Uiso R . P 1 1 . .
H2602 H 0.2556 0.3867 0.3275 0.0333 0.549(9) Uiso R . P 1 1 . .
H2603 H 0.3356 0.3893 0.3594 0.0333 0.549(9) Uiso R . P 1 1 . .
H2611 H 0.2026 0.3527 0.3976 0.0492 0.451(9) Uiso R . P 1 2 . .
H2612 H 0.2414 0.3990 0.3239 0.0492 0.451(9) Uiso R . P 1 2 . .
H2613 H 0.1918 0.4282 0.3735 0.0492 0.451(9) Uiso R . P 1 2 . .
H2701 H 0.4818 0.1946 -0.0078 0.0512 0.43(3) Uiso R . P 2 1 . .
H2702 H 0.4159 0.1008 0.0036 0.0512 0.43(3) Uiso R . P 2 1 . .
H2703 H 0.5095 0.1336 0.0243 0.0512 0.43(3) Uiso R . P 2 1 . .
H2711 H 0.4316 0.2062 0.0070 0.0409 0.57(3) Uiso R . P 2 2 . .
H2712 H 0.3723 0.1102 0.0200 0.0409 0.57(3) Uiso R . P 2 2 . .
H2713 H 0.4671 0.1450 0.0026 0.0409 0.57(3) Uiso R . P 2 2 . .

loop_
_atom_site_aniso_label
_atom_site_aniso_U_11
_atom_site_aniso_U_22
_atom_site_aniso_U_33
_atom_site_aniso_U_23
_atom_site_aniso_U_13
_atom_site_aniso_U_12
Zr1 0.02291(19) 0.02291(19) 0.0223(3) 0.0000 0.0000 0.01145(9)
Zr2 0.01518(17) 0.01518(17) 0.0238(3) 0.0000 0.0000 0.00759(9)
Zr3 0.01968(18) 0.01968(18) 0.0191(3) 0.0000 0.0000 0.00984(9)
Co1 0.0249(3) 0.0249(3) 0.0247(5) 0.0000 0.0000 0.01243(14)
Co2 0.0169(3) 0.0169(3) 0.0226(4) 0.0000 0.0000 0.00843(13)
Co3 0.0173(3) 0.0173(3) 0.0169(4) 0.0000 0.0000 0.00864(13)
P1 0.0252(5) 0.0175(5) 0.0266(5) -0.0001(4) -0.0026(4) 0.0086(4)
P2 0.0170(4) 0.0176(5) 0.0247(4) 0.0012(3) -0.0002(3) 0.0072(4)
P3 0.0199(5) 0.0379(6) 0.0199(4) 0.0013(4) 0.0009(4) 0.0160(5)
N1 0.0295(17) 0.0204(16) 0.0295(16) -0.0014(13) -0.0006(14) 0.0140(14)
N2 0.0166(14) 0.0238(16) 0.0235(14) -0.0004(11) 0.0014(11) 0.0088(12)
N3 0.0228(16) 0.0403(19) 0.0208(14) -0.0010(14) 0.0002(12) 0.0184(16)
N11 0.0280(19) 0.0280(19) 0.020(3) 0.0000 0.0000 0.0140(9)
N12 0.050(3) 0.050(3) 0.028(3) 0.0000 0.0000 0.0251(14)
N21 0.0196(16) 0.0196(16) 0.034(3) 0.0000 0.0000 0.0098(8)
N22 0.026(2) 0.026(2) 0.023(3) 0.0000 0.0000 0.0131(10)
N31 0.0232(18) 0.0232(18) 0.023(3) 0.0000 0.0000 0.0116(9)
N32 0.034(2) 0.034(2) 0.038(4) 0.0000 0.0000 0.0170(10)
C1 0.036(2) 0.037(2) 0.0286(19) -0.0062(17) -0.0031(17) 0.022(2)
C2 0.047(3) 0.042(3) 0.036(2) -0.011(2) -0.007(2) 0.026(2)
C3 0.050(3) 0.063(3) 0.035(2) 0.000(2) 0.008(2) 0.028(3)
C4 0.031(2) 0.030(2) 0.0288(19) -0.0018(16) -0.0023(16) 0.0172(19)
C5 0.050(3) 0.047(3) 0.035(2) -0.0071(18) -0.0078(19) 0.034(2)
C6 0.038(2) 0.035(2) 0.0264(19) -0.0104(17) -0.0117(17) 0.020(2)
C7 0.084(4) 0.024(2) 0.042(3) 0.004(2) -0.023(3) -0.009(3)
C8 0.046(3) 0.040(3) 0.048(3) 0.019(2) -0.008(2) -0.006(2)
C9 0.099(5) 0.143(6) 0.063(4) 0.058(4) 0.044(3) 0.109(5)
C20 0.0188(18) 0.0292(19) 0.0253(17) 0.0001(14) 0.0025(14) 0.0109(16)
C21 0.024(2) 0.046(3) 0.0280(19) 0.0042(18) 0.0041(16) 0.0152(19)
C22 0.033(2) 0.040(2) 0.043(3) -0.0055(19) 0.0072(19) 0.020(2)
C23 0.0188(19) 0.025(2) 0.040(2) 0.0048(16) 0.0027(17) 0.0122(17)
C25 0.024(2) 0.053(3) 0.045(2) 0.013(2) 0.0071(18) 0.025(2)
C26 0.033(2) 0.025(2) 0.042(2) 0.0033(18) -0.0129(19) 0.0066(19)
C27 0.059(3) 0.033(3) 0.052(3) 0.002(2) -0.006(2) 0.016(2)
C30 0.033(2) 0.079(4) 0.0195(18) -0.001(2) 0.0055(17) 0.033(2)
C31 0.035(2) 0.087(4) 0.023(2) 0.000(2) 0.0016(18) 0.030(3)
C32 0.079(4) 0.108(5) 0.053(3) -0.005(3) 0.018(3) 0.074(4)
C33 0.0190(19) 0.056(3) 0.0207(17) 0.0002(17) -0.0008(15) 0.0092(18)
C34 0.030(2) 0.045(3) 0.029(2) 0.0068(19) 0.0080(17) -0.002(2)
C35 0.038(3) 0.064(3) 0.024(2) -0.002(2) -0.0049(19) 0.008(2)
C36 0.044(3) 0.067(3) 0.031(2) 0.009(2) 0.0070(19) 0.045(3)
C37 0.045(3) 0.067(3) 0.032(2) 0.009(2) 0.0020(19) 0.040(3)
C38 0.049(3) 0.130(5) 0.046(3) 0.011(3) 0.006(2) 0.069(4)
C260 0.032(4) 0.018(4) 0.037(4) -0.005(3) -0.001(3) 0.011(3)
C261 0.025(5) 0.035(5) 0.048(6) 0.005(4) 0.011(4) 0.012(4)
C270 0.044(10) 0.036(6) 0.034(6) -0.018(5) -0.005(6) 0.014(6)
C271 0.026(6) 0.026(4) 0.039(4) -0.006(3) -0.005(4) 0.003(4)

loop_
_atom_type_symbol
_atom_type_scat_dispersion_real
_atom_type_scat_dispersion_imag
_atom_type_scat_Cromer_Mann_a1
_atom_type_scat_Cromer_Mann_b1
_atom_type_scat_Cromer_Mann_a2
_atom_type_scat_Cromer_Mann_b2
_atom_type_scat_Cromer_Mann_a3
_atom_type_scat_Cromer_Mann_b3
_atom_type_scat_Cromer_Mann_a4
_atom_type_scat_Cromer_Mann_b4
_atom_type_scat_Cromer_Mann_c
_atom_type_scat_source
C 0.0033 0.0016 2.3100 20.8439 1.0200 10.2075 1.5886 0.5687 0.8650 51.6512 0.2156 'International Tables Vol C 4.2.6.8 and 6.1.1.4'
H 0.0000 0.0000 0.4930 10.5109 0.3229 26.1257 0.1402 3.1424 0.0408 57.7998 0.0030 'International Tables Vol C 4.2.6.8 and 6.1.1.4'
P 0.1023 0.0942 6.4345 1.9067 4.1791 27.1570 1.7800 0.5260 1.4908 68.1645 1.1149 'International Tables Vol C 4.2.6.8 and 6.1.1.4'
N 0.0061 0.0033 12.2126 0.0057 3.1322 9.8933 2.0125 28.9975 1.1663 0.5826 -11.5290 'International Tables Vol C 4.2.6.8 and 6.1.1.4'
Co 0.3494 0.9721 12.2841 4.2791 7.3409 0.2784 4.0034 13.5359 2.3488 71.1692 1.0118 'International Tables Vol C 4.2.6.8 and 6.1.1.4'
Zr -2.9673 0.5597 17.8765 1.2762 10.9480 11.9160 5.4173 0.1176 3.6572 87.6627 2.0693 'International Tables Vol C 4.2.6.8 and 6.1.1.4'

loop_
_geom_angle_atom_site_label_1
_geom_angle_site_symmetry_1
_geom_angle_atom_site_label_2
_geom_angle_site_symmetry_2
_geom_angle_atom_site_label_3
_geom_angle_site_symmetry_3
_geom_angle
_geom_angle_publ_flag
P1 2_565 Zr1 . P1 3_665 85.74(3) yes
P1 2_565 Zr1 . N1 2_565 37.48(8) yes
P1 3_665 Zr1 . N1 2_565 110.55(9) yes
P1 2_565 Zr1 . N1 3_665 114.57(9) yes
P1 3_665 Zr1 . N1 3_665 37.48(8) yes
N1 2_565 Zr1 . N1 3_665 119.979(4) yes
P1 2_565 Zr1 . Co1 . 51.78(2) yes
P1 3_665 Zr1 . Co1 . 51.78(2) yes
N1 2_565 Zr1 . Co1 . 89.17(8) yes
N1 3_665 Zr1 . Co1 . 89.17(8) yes
P1 2_565 Zr1 . P1 . 85.74(3) yes
P1 3_665 Zr1 . P1 . 85.74(3) yes
N1 2_565 Zr1 . P1 . 114.57(9) yes
N1 3_665 Zr1 . P1 . 110.55(9) yes
Co1 . Zr1 . P1 . 51.78(2) yes
P1 2_565 Zr1 . N1 . 110.55(9) yes
P1 3_665 Zr1 . N1 . 114.57(9) yes
N1 2_565 Zr1 . N1 . 119.979(4) yes
N1 3_665 Zr1 . N1 . 119.979(5) yes
Co1 . Zr1 . N1 . 89.17(8) yes
P1 . Zr1 . N1 . 37.48(8) yes
P2 3_655 Zr2 . P2 2_665 86.06(3) yes
P2 3_655 Zr2 . N2 3_655 37.73(8) yes
P2 2_665 Zr2 . N2 3_655 113.60(8) yes
P2 3_655 Zr2 . N2 2_665 112.43(8) yes
P2 2_665 Zr2 . N2 2_665 37.73(8) yes
N2 3_655 Zr2 . N2 2_665 119.998(3) yes
P2 3_655 Zr2 . Co2 . 52.00(2) yes
P2 2_665 Zr2 . Co2 . 52.00(2) yes
N2 3_655 Zr2 . Co2 . 89.72(8) yes
N2 2_665 Zr2 . Co2 . 89.72(8) yes
P2 3_655 Zr2 . P2 . 86.06(3) yes
P2 2_665 Zr2 . P2 . 86.06(3) yes
N2 3_655 Zr2 . P2 . 112.43(8) yes
N2 2_665 Zr2 . P2 . 113.60(8) yes
Co2 . Zr2 . P2 . 52.00(2) yes
P2 3_655 Zr2 . N2 . 113.60(8) yes
P2 2_665 Zr2 . N2 . 112.43(8) yes
N2 3_655 Zr2 . N2 . 119.998(3) yes
N2 2_665 Zr2 . N2 . 119.998 yes
Co2 . Zr2 . N2 . 89.72(8) yes
P2 . Zr2 . N2 . 37.73(8) yes
P3 2_555 Zr3 . P3 3_555 85.52(3) yes
P3 2_555 Zr3 . N3 3_555 117.89(8) yes
P3 3_555 Zr3 . N3 3_555 37.88(8) yes
P3 2_555 Zr3 . N3 2_555 37.88(8) yes
P3 3_555 Zr3 . N3 2_555 106.46(9) yes
N3 3_555 Zr3 . N3 2_555 119.958(6) yes
P3 2_555 Zr3 . Co3 . 51.63(2) yes
P3 3_555 Zr3 . Co3 . 51.63(2) yes
N3 3_555 Zr3 . Co3 . 88.82(8) yes
N3 2_555 Zr3 . Co3 . 88.82(8) yes
P3 2_555 Zr3 . P3 . 85.52(3) yes
P3 3_555 Zr3 . P3 . 85.52(3) yes
N3 3_555 Zr3 . P3 . 106.46(9) yes
N3 2_555 Zr3 . P3 . 117.89(8) yes
Co3 . Zr3 . P3 . 51.63(2) yes
P3 2_555 Zr3 . N3 . 106.46(9) yes
P3 3_555 Zr3 . N3 . 117.89(8) yes
N3 3_555 Zr3 . N3 . 119.958(6) yes
N3 2_555 Zr3 . N3 . 119.958(6) yes
Co3 . Zr3 . N3 . 88.82(8) yes
P3 . Zr3 . N3 . 37.88(8) yes
P1 2_565 Co1 . P1 3_665 112.29(3) yes
P1 2_565 Co1 . Zr1 . 73.52(3) yes
P1 3_665 Co1 . Zr1 . 73.52(3) yes
P1 2_565 Co1 . P1 . 112.29(3) yes
P1 3_665 Co1 . P1 . 112.29(3) yes
Zr1 . Co1 . P1 . 73.52(3) yes
P1 2_565 Co1 . N11 . 106.48(3) yes
P1 3_665 Co1 . N11 . 106.48(3) yes
Zr1 . Co1 . N11 . 179.994 yes
P1 . Co1 . N11 . 106.48(3) yes
P2 3_655 Co2 . P2 2_665 112.51(3) yes
P2 3_655 Co2 . Zr2 . 73.77(3) yes
P2 2_665 Co2 . Zr2 . 73.77(3) yes
P2 3_655 Co2 . P2 . 112.51(3) yes
P2 2_665 Co2 . P2 . 112.51(3) yes
Zr2 . Co2 . P2 . 73.77(3) yes
P2 3_655 Co2 . N21 . 106.23(3) yes
P2 2_665 Co2 . N21 . 106.23(3) yes
Zr2 . Co2 . N21 . 179.994 yes
P2 . Co2 . N21 . 106.23(3) yes
P3 3_555 Co3 . P3 2_555 113.03(3) yes
P3 3_555 Co3 . Zr3 . 74.38(3) yes
P3 2_555 Co3 . Zr3 . 74.38(3) yes
P3 3_555 Co3 . P3 . 113.03(3) yes
P3 2_555 Co3 . P3 . 113.03(3) yes
Zr3 . Co3 . P3 . 74.38(3) yes
P3 3_555 Co3 . N31 . 105.62(3) yes
P3 2_555 Co3 . N31 . 105.62(3) yes
Zr3 . Co3 . N31 . 179.994 yes
P3 . Co3 . N31 . 105.62(3) yes
Zr1 . P1 . Co1 . 54.70(3) yes
Zr1 . P1 . N1 . 50.19(10) yes
Co1 . P1 . N1 . 104.78(11) yes
Zr1 . P1 . C4 . 122.26(13) yes
Co1 . P1 . C4 . 115.39(12) yes
N1 . P1 . C4 . 106.20(16) yes
Zr1 . P1 . C7 . 131.84(18) yes
Co1 . P1 . C7 . 117.6(2) yes
N1 . P1 . C7 . 108.02(19) yes
C4 . P1 . C7 . 104.2(2) yes
Zr2 . P2 . Co2 . 54.24(3) yes
Zr2 . P2 . N2 . 49.82(10) yes
Co2 . P2 . N2 . 104.05(10) yes
Zr2 . P2 . C23 . 126.09(13) yes
Co2 . P2 . C23 . 114.58(12) yes
N2 . P2 . C23 . 107.37(17) yes
Zr2 . P2 . C26 . 130.82(13) yes
Co2 . P2 . C26 . 123.34(15) yes
N2 . P2 . C26 . 106.05(17) yes
C23 . P2 . C26 . 100.46(18) yes
Zr3 . P3 . Co3 . 54.00(3) yes
Zr3 . P3 . N3 . 50.33(10) yes
Co3 . P3 . N3 . 103.42(11) yes
Zr3 . P3 . C33 . 120.39(13) yes
Co3 . P3 . C33 . 122.53(14) yes
N3 . P3 . C33 . 103.76(16) yes
Zr3 . P3 . C36 . 136.14(16) yes
Co3 . P3 . C36 . 115.92(13) yes
N3 . P3 . C36 . 109.26(17) yes
C33 . P3 . C36 . 101.0(2) yes
P1 . N1 . Zr1 . 92.33(13) yes
P1 . N1 . C1 . 130.0(2) yes
Zr1 . N1 . C1 . 137.7(2) yes
P2 . N2 . Zr2 . 92.44(13) yes
P2 . N2 . C20 . 128.1(2) yes
Zr2 . N2 . C20 . 139.4(2) yes
P3 . N3 . Zr3 . 91.78(13) yes
P3 . N3 . C30 . 125.7(2) yes
Zr3 . N3 . C30 . 141.6(2) yes
Co1 . N11 . N12 . 179.990 yes
Co2 . N21 . N22 . 179.990 yes
Co3 . N31 . N32 . 179.989 yes
N1 . C1 . C2 . 110.3(3) yes
N1 . C1 . C3 . 109.7(3) yes
C2 . C1 . C3 . 110.5(3) yes
N1 . C1 . H11 . 108.8 no
C2 . C1 . H11 . 108.7 no
C3 . C1 . H11 . 108.8 no
C1 . C2 . H21 . 109.6 no
C1 . C2 . H22 . 109.5 no
H21 . C2 . H22 . 109.5 no
C1 . C2 . H23 . 109.4 no
H21 . C2 . H23 . 109.5 no
H22 . C2 . H23 . 109.5 no
C1 . C3 . H31 . 109.7 no
C1 . C3 . H32 . 109.2 no
H31 . C3 . H32 . 109.5 no
C1 . C3 . H33 . 109.5 no
H31 . C3 . H33 . 109.5 no
H32 . C3 . H33 . 109.5 no
P1 . C4 . C5 . 118.1(3) yes
P1 . C4 . C6 . 113.1(3) yes
C5 . C4 . C6 . 109.6(3) yes
P1 . C4 . H41 . 104.9 no
C5 . C4 . H41 . 104.9 no
C6 . C4 . H41 . 104.9 no
C4 . C5 . H51 . 109.4 no
C4 . C5 . H52 . 109.3 no
H51 . C5 . H52 . 109.5 no
C4 . C5 . H53 . 109.7 no
H51 . C5 . H53 . 109.5 no
H52 . C5 . H53 . 109.5 no
C4 . C6 . H61 . 109.6 no
C4 . C6 . H62 . 109.3 no
H61 . C6 . H62 . 109.5 no
C4 . C6 . H63 . 109.5 no
H61 . C6 . H63 . 109.5 no
H62 . C6 . H63 . 109.5 no
P1 . C7 . C8 . 113.6(3) yes
P1 . C7 . C260 . 125.5(5) yes
C8 . C7 . C260 . 113.1(5) yes
P1 . C7 . H72 . 99.0 no
C8 . C7 . H72 . 99.5 no
C260 . C7 . H72 . 99.5 no
P1 . C7 . C8 . 113.6(3) yes
P1 . C7 . C261 . 119.1(5) yes
C8 . C7 . C261 . 120.6(5) yes
P1 . C7 . H71 . 98.6 no
C8 . C7 . H71 . 98.6 no
C261 . C7 . H71 . 98.7 no
C7 . C8 . H81 . 109.4 no
C7 . C8 . H82 . 109.5 no
H81 . C8 . H82 . 109.5 no
C7 . C8 . H83 . 109.5 no
H81 . C8 . H83 . 109.5 no
H82 . C8 . H83 . 109.5 no
C23 . C9 . H91 . 109.5 no
C23 . C9 . H92 . 109.4 no
H91 . C9 . H92 . 109.5 no
C23 . C9 . H93 . 109.5 no
H91 . C9 . H93 . 109.5 no
H92 . C9 . H93 . 109.5 no
N2 . C20 . C21 . 110.0(3) yes
N2 . C20 . C22 . 110.2(3) yes
C21 . C20 . C22 . 109.5(3) yes
N2 . C20 . H201 . 109.2 no
C21 . C20 . H201 . 108.9 no
C22 . C20 . H201 . 109.0 no
C20 . C21 . H211 . 109.4 no
C20 . C21 . H212 . 109.7 no
H211 . C21 . H212 . 109.5 no
C20 . C21 . H213 . 109.3 no
H211 . C21 . H213 . 109.5 no
H212 . C21 . H213 . 109.5 no
C20 . C22 . H221 . 109.1 no
C20 . C22 . H222 . 109.9 no
H221 . C22 . H222 . 109.5 no
C20 . C22 . H223 . 109.4 no
H221 . C22 . H223 . 109.5 no
H222 . C22 . H223 . 109.5 no
P2 . C23 . C9 . 113.0(3) yes
P2 . C23 . C25 . 118.7(3) yes
C9 . C23 . C25 . 109.2(4) yes
P2 . C23 . H232 . 106.3 no
C9 . C23 . H232 . 101.9 no
C25 . C23 . H232 . 106.1 no
C23 . C25 . H251 . 109.1 no
C23 . C25 . H252 . 109.2 no
H251 . C25 . H252 . 109.5 no
C23 . C25 . H253 . 110.1 no
H251 . C25 . H253 . 109.5 no
H252 . C25 . H253 . 109.5 no
P2 . C26 . C27 . 116.3(3) yes
P2 . C26 . C270 . 108.2(6) yes
C27 . C26 . C270 . 102.2(7) yes
P2 . C26 . H262 . 109.8 no
C27 . C26 . H262 . 109.7 no
C270 . C26 . H262 . 110.3 no
P2 . C26 . C27 . 116.3(3) yes
P2 . C26 . C271 . 113.5(4) yes
C27 . C26 . C271 . 119.6(6) yes
P2 . C26 . H261 . 100.6 no
C27 . C26 . H261 . 100.8 no
C271 . C26 . H261 . 101.6 no
C26 . C27 . H271 . 109.5 no
C26 . C27 . H272 . 109.3 no
H271 . C27 . H272 . 109.5 no
C26 . C27 . H273 . 109.6 no
H271 . C27 . H273 . 109.5 no
H272 . C27 . H273 . 109.5 no
N3 . C30 . C31 . 109.8(3) yes
N3 . C30 . C32 . 110.2(4) yes
C31 . C30 . C32 . 109.0(4) yes
N3 . C30 . H302 . 109.4 no
C31 . C30 . H302 . 109.2 no
C32 . C30 . H302 . 109.3 no
C30 . C31 . H311 . 109.3 no
C30 . C31 . H312 . 109.2 no
H311 . C31 . H312 . 109.5 no
C30 . C31 . H313 . 109.9 no
H311 . C31 . H313 . 109.5 no
H312 . C31 . H313 . 109.5 no
C30 . C32 . H321 . 109.4 no
C30 . C32 . H322 . 109.2 no
H321 . C32 . H322 . 109.5 no
C30 . C32 . H323 . 109.8 no
H321 . C32 . H323 . 109.5 no
H322 . C32 . H323 . 109.5 no
P3 . C33 . C34 . 111.5(3) yes
P3 . C33 . C35 . 111.9(3) yes
C34 . C33 . C35 . 110.6(4) yes
P3 . C33 . H331 . 107.6 no
C34 . C33 . H331 . 107.4 no
C35 . C33 . H331 . 107.6 no
C33 . C34 . H341 . 109.6 no
C33 . C34 . H342 . 109.3 no
H341 . C34 . H342 . 109.5 no
C33 . C34 . H343 . 109.5 no
H341 . C34 . H343 . 109.5 no
H342 . C34 . H343 . 109.5 no
C33 . C35 . H351 . 109.1 no
C33 . C35 . H352 . 109.6 no
H351 . C35 . H352 . 109.5 no
C33 . C35 . H353 . 109.8 no
H351 . C35 . H353 . 109.5 no
H352 . C35 . H353 . 109.5 no
P3 . C36 . C37 . 113.8(3) yes
P3 . C36 . C38 . 117.4(3) yes
C37 . C36 . C38 . 107.9(3) yes
P3 . C36 . H361 . 105.4 no
C37 . C36 . H361 . 105.6 no
C38 . C36 . H361 . 105.6 no
C36 . C37 . H371 . 109.5 no
C36 . C37 . H372 . 109.6 no
H371 . C37 . H372 . 109.5 no
C36 . C37 . H373 . 109.3 no
H371 . C37 . H373 . 109.5 no
H372 . C37 . H373 . 109.5 no
C36 . C38 . H381 . 109.5 no
C36 . C38 . H382 . 109.5 no
H381 . C38 . H382 . 109.5 no
C36 . C38 . H383 . 109.3 no
H381 . C38 . H383 . 109.5 no
H382 . C38 . H383 . 109.5 no
C7 . C260 . H2601 . 109.6 no
C7 . C260 . H2602 . 109.6 no
H2601 . C260 . H2602 . 109.5 no
C7 . C260 . H2603 . 109.2 no
H2601 . C260 . H2603 . 109.5 no
H2602 . C260 . H2603 . 109.5 no
C7 . C261 . H2611 . 109.0 no
C7 . C261 . H2612 . 109.3 no
H2611 . C261 . H2612 . 109.7 no
C7 . C261 . H2613 . 109.8 no
H2611 . C261 . H2613 . 109.7 no
H2612 . C261 . H2613 . 109.4 no
C26 . C270 . H2701 . 109.6 no
C26 . C270 . H2702 . 108.9 no
H2701 . C270 . H2702 . 108.8 no
C26 . C270 . H2703 . 109.9 no
H2701 . C270 . H2703 . 110.2 no
H2702 . C270 . H2703 . 109.5 no
C26 . C271 . H2711 . 109.4 no
C26 . C271 . H2712 . 109.0 no
H2711 . C271 . H2712 . 109.5 no
C26 . C271 . H2713 . 110.1 no
H2711 . C271 . H2713 . 109.5 no
H2712 . C271 . H2713 . 109.5 no

loop_
_geom_bond_atom_site_label_1
_geom_bond_site_symmetry_1
_geom_bond_atom_site_label_2
_geom_bond_site_symmetry_2
_geom_bond_distance
_geom_bond_publ_flag
Zr1 . P1 2_565 2.7462(10) yes
Zr1 . P1 3_665 2.7462(10) yes
Zr1 . N1 2_565 2.111(3) yes
Zr1 . N1 3_665 2.111(3) yes
Zr1 . Co1 . 2.3373(10) yes
Zr1 . P1 . 2.7462(10) yes
Zr1 . N1 . 2.111(3) yes
Zr2 . P2 3_655 2.7572(10) yes
Zr2 . P2 2_665 2.7572(10) yes
Zr2 . N2 3_655 2.109(3) yes
Zr2 . N2 2_665 2.109(3) yes
Zr2 . Co2 . 2.3303(10) yes
Zr2 . P2 . 2.7572(10) yes
Zr2 . N2 . 2.109(3) yes
Zr3 . P3 2_555 2.7579(10) yes
Zr3 . P3 3_555 2.7579(10) yes
Zr3 . N3 3_555 2.124(3) yes
Zr3 . N3 2_555 2.124(3) yes
Zr3 . Co3 . 2.3167(9) yes
Zr3 . P3 . 2.7579(10) yes
Zr3 . N3 . 2.124(3) yes
Co1 . P1 2_565 2.2498(10) yes
Co1 . P1 3_665 2.2498(10) yes
Co1 . P1 . 2.2498(10) yes
Co1 . N11 . 1.799(6) yes
Co2 . P2 3_655 2.2628(9) yes
Co2 . P2 2_665 2.2628(9) yes
Co2 . P2 . 2.2628(9) yes
Co2 . N21 . 1.835(6) yes
Co3 . P3 3_555 2.2450(10) yes
Co3 . P3 2_555 2.2450(10) yes
Co3 . P3 . 2.2450(10) yes
Co3 . N31 . 1.864(6) yes
P1 . N1 . 1.672(3) yes
P1 . C4 . 1.869(4) yes
P1 . C7 . 1.859(5) yes
P2 . N2 . 1.689(3) yes
P2 . C23 . 1.880(4) yes
P2 . C26 . 1.857(4) yes
P3 . N3 . 1.694(3) yes
P3 . C33 . 1.855(4) yes
P3 . C36 . 1.870(4) yes
N1 . C1 . 1.482(5) yes
N2 . C20 . 1.461(4) yes
N3 . C30 . 1.471(4) yes
N11 . N12 . 1.178(8) yes
N21 . N22 . 1.093(8) yes
N31 . N32 . 1.062(9) yes
C1 . C2 . 1.516(5) yes
C1 . C3 . 1.514(5) yes
C1 . H11 . 0.950 no
C2 . H21 . 0.950 no
C2 . H22 . 0.950 no
C2 . H23 . 0.950 no
C3 . H31 . 0.950 no
C3 . H32 . 0.950 no
C3 . H33 . 0.950 no
C4 . C5 . 1.537(5) yes
C4 . C6 . 1.534(5) yes
C4 . H41 . 0.950 no
C5 . H51 . 0.950 no
C5 . H52 . 0.950 no
C5 . H53 . 0.950 no
C6 . H61 . 0.950 no
C6 . H62 . 0.950 no
C6 . H63 . 0.950 no
C7 . C8 . 1.506(6) yes
C7 . C260 . 1.378(8) yes
C7 . H72 . 0.959 no
C7 . C8 . 1.506(6) yes
C7 . C261 . 1.400(10) yes
C7 . H71 . 0.941 no
C8 . H81 . 0.950 no
C8 . H82 . 0.950 no
C8 . H83 . 0.950 no
C9 . C23 . 1.482(6) yes
C9 . H91 . 0.950 no
C9 . H92 . 0.950 no
C9 . H93 . 0.950 no
C20 . C21 . 1.522(5) yes
C20 . C22 . 1.527(5) yes
C20 . H201 . 0.950 no
C21 . H211 . 0.950 no
C21 . H212 . 0.950 no
C21 . H213 . 0.950 no
C22 . H221 . 0.950 no
C22 . H222 . 0.950 no
C22 . H223 . 0.950 no
C23 . C25 . 1.524(5) yes
C23 . H232 . 0.956 no
C25 . H251 . 0.950 no
C25 . H252 . 0.950 no
C25 . H253 . 0.950 no
C26 . C27 . 1.476(6) yes
C26 . C270 . 1.647(14) yes
C26 . H262 . 0.950 no
C26 . C27 . 1.476(6) yes
C26 . C271 . 1.475(9) yes
C26 . H261 . 0.954 no
C27 . H271 . 0.950 no
C27 . H272 . 0.950 no
C27 . H273 . 0.950 no
C30 . C31 . 1.522(5) yes
C30 . C32 . 1.526(7) yes
C30 . H302 . 0.950 no
C31 . H311 . 0.950 no
C31 . H312 . 0.950 no
C31 . H313 . 0.950 no
C32 . H321 . 0.950 no
C32 . H322 . 0.950 no
C32 . H323 . 0.950 no
C33 . C34 . 1.522(6) yes
C33 . C35 . 1.530(5) yes
C33 . H331 . 0.950 no
C34 . H341 . 0.950 no
C34 . H342 . 0.950 no
C34 . H343 . 0.950 no
C35 . H351 . 0.950 no
C35 . H352 . 0.950 no
C35 . H353 . 0.950 no
C36 . C37 . 1.529(5) yes
C36 . C38 . 1.538(6) yes
C36 . H361 . 0.950 no
C37 . H371 . 0.950 no
C37 . H372 . 0.950 no
C37 . H373 . 0.950 no
C38 . H381 . 0.950 no
C38 . H382 . 0.950 no
C38 . H383 . 0.950 no
C260 . H2601 . 0.950 no
C260 . H2602 . 0.950 no
C260 . H2603 . 0.950 no
C261 . H2611 . 0.950 no
C261 . H2612 . 0.951 no
C261 . H2613 . 0.950 no
C270 . H2701 . 0.943 no
C270 . H2702 . 0.950 no
C270 . H2703 . 0.950 no
C271 . H2711 . 0.950 no
C271 . H2712 . 0.950 no
C271 . H2713 . 0.950 no
